data_4321374
loop_
_publ_author_name
'\'Eva Balogh-Hergovich'
'J\'ozsef Kaizer'
'G\'abor Speier'
'Gottfried Huttner'
'Albrecht Jacobi'

_publ_contact_author
;Dr G\'abor Speier
Department of Organic Chemistry 
University of Veszpr\'em
Wartha V. u. 1
H-8201 Veszpr\'em
Hungary
;
_publ_contact_author_email speier@almos.vein.hu
_publ_contact_author_fax 36(88)427492
_publ_contact_author_phone 36(88)422022
_publ_section_title
;
 Preparation and Oxygenation of (Flavonolato)copper Isoindoline Complexes
 with Relevance to Quercetin Dioxygenase
;
_journal_name_full 'Inorganic Chemistry'
_journal_page_first 4224
_journal_page_last 4229
_journal_paper_doi 10.1021/ic990521r
_journal_volume 39
_journal_year 2000
_chemical_formula_sum 'C32 H22 Cu N5 O4'
_chemical_formula_weight 604.09
_space_group_IT_number 2
_symmetry_cell_setting triclinic
_symmetry_space_group_name_Hall '-P 1'
_symmetry_space_group_name_H-M 'P -1'
_atom_sites_solution_hydrogens geom
_atom_sites_solution_primary direct
_atom_sites_solution_secondary difmap
_audit_creation_method SHELXL
_cell_angle_alpha 85.69(8)
_cell_angle_beta 80.24(7)
_cell_angle_gamma 77.87(7)
_cell_formula_units_Z 2
_cell_length_a 8.048(7)
_cell_length_b 8.969(9)
_cell_length_c 19.244(18)
_cell_measurement_temperature 293(2)
_cell_volume 1337(2)
_computing_structure_refinement 'SHELXL-93 (Sheldrick, 1993)'
_computing_structure_solution 'SHELXS-86 (Sheldrick, 1990)'
_diffrn_ambient_temperature 210
_diffrn_radiation_monochromator graphite
_diffrn_radiation_source 'fine-focus sealed tube'
_diffrn_radiation_type MoK\a
_diffrn_radiation_wavelength 0.71073
_diffrn_reflns_av_R_equivalents 0.0335
_diffrn_reflns_av_sigmaI/netI 0.0210
_diffrn_reflns_limit_h_max 9
_diffrn_reflns_limit_h_min -8
_diffrn_reflns_limit_k_max 10
_diffrn_reflns_limit_k_min -10
_diffrn_reflns_limit_l_max 21
_diffrn_reflns_limit_l_min 0
_diffrn_reflns_number 4530
_diffrn_reflns_theta_max 24.00
_diffrn_reflns_theta_min 2.15
_exptl_absorpt_coefficient_mu 0.866
_exptl_crystal_density_diffrn 1.500
_exptl_crystal_F_000 620
_exptl_crystal_size_max 0.20
_exptl_crystal_size_mid 0.40
_exptl_crystal_size_min 0.40
_refine_diff_density_max 0.546
_refine_diff_density_min -0.756
_refine_diff_density_rms 0.074
_refine_ls_extinction_method none
_refine_ls_goodness_of_fit_all 1.221
_refine_ls_goodness_of_fit_obs 1.251
_refine_ls_matrix_type full
_refine_ls_number_parameters 464
_refine_ls_number_reflns 4171
_refine_ls_number_restraints 0
_refine_ls_restrained_S_all 1.221
_refine_ls_restrained_S_obs 1.251
_refine_ls_R_factor_all 0.0465
_refine_ls_R_factor_obs 0.0393
_refine_ls_shift/esd_max 1.731
_refine_ls_shift/esd_mean 0.029
_refine_ls_structure_factor_coef Fsqd
_refine_ls_weighting_details 'w=1/[\s^2^(Fo^2^)+(0.0765P)^2^+0.0000P] where P=(Fo^2^+2Fc^2^)/3'
_refine_ls_weighting_scheme calc
_refine_ls_wR_factor_all 0.1158
_refine_ls_wR_factor_obs 0.1109
_reflns_number_observed 3702
_reflns_number_total 4171
_reflns_observed_criterion >2sigma(I)
_cod_data_source_file ic990521r_2.cif
_cod_data_source_block kf17
_cod_depositor_comments
;
The following automatic conversions were performed:

'_refine_ls_weighting_scheme' value 'calc
w=1/[\s^2^(Fo^2^)+(0.0765P)^2^+0.0000P] where P=(Fo^2^+2Fc^2^)/3' was
changed to 'calc'. New tag '_refine_ls_weighting_details' was
created. The value of the new tag was set to
'w=1/[\s^2^(Fo^2^)+(0.0765P)^2^+0.0000P] where P=(Fo^2^+2Fc^2^)/3'.

Automatic conversion script
Id: cif_fix_values 3143 2015-03-26 13:38:13Z robertas 
;
_cod_original_cell_volume 1337.3(22)
_cod_database_code 4321374

loop_
_symmetry_equiv_pos_as_xyz
'x, y, z'
'-x, -y, -z'

loop_
_atom_site_aniso_label
_atom_site_aniso_U_11
_atom_site_aniso_U_22
_atom_site_aniso_U_33
_atom_site_aniso_U_23
_atom_site_aniso_U_13
_atom_site_aniso_U_12
Cu 0.0293(2) 0.0271(2) 0.0247(2) -0.00103(13) -0.00437(14) -0.00492(14)
N1 0.0323(12) 0.0311(12) 0.0321(13) 0.0021(10) -0.0054(10) -0.0066(10)
C1 0.043(2) 0.038(2) 0.039(2) 0.0028(14) 0.0010(14) -0.0108(14)
C2 0.053(2) 0.043(2) 0.047(2) 0.012(2) -0.002(2) -0.017(2)
C3 0.054(2) 0.029(2) 0.058(2) 0.0073(15) -0.015(2) -0.0129(14)
C4 0.040(2) 0.031(2) 0.046(2) -0.0017(13) -0.0066(15) -0.0027(13)
C5 0.0297(14) 0.0301(14) 0.0309(14) 0.0018(11) -0.0127(11) -0.0063(11)
N2 0.0313(12) 0.0288(12) 0.0316(12) -0.0029(10) -0.0068(10) -0.0038(9)
C6 0.0255(13) 0.0298(14) 0.0275(14) -0.0041(11) -0.0086(11) -0.0072(11)
N3 0.0285(11) 0.0258(11) 0.0268(11) -0.0007(9) -0.0060(9) -0.0057(9)
C7 0.0260(13) 0.0343(15) 0.0283(14) -0.0036(11) -0.0091(11) -0.0112(11)
C8 0.0289(14) 0.040(2) 0.038(2) -0.0099(13) -0.0062(12) -0.0098(13)
C9 0.036(2) 0.053(2) 0.034(2) -0.0141(14) 0.0014(13) -0.0190(14)
C10 0.046(2) 0.056(2) 0.027(2) -0.0014(14) -0.0013(13) -0.027(2)
C11 0.042(2) 0.038(2) 0.031(2) 0.0016(13) -0.0105(13) -0.0157(14)
C12 0.0290(14) 0.0354(15) 0.0256(14) -0.0042(11) -0.0067(11) -0.0126(11)
C13 0.0272(13) 0.0293(14) 0.0275(14) 0.0011(11) -0.0102(11) -0.0106(11)
N4 0.0356(13) 0.0273(12) 0.0323(13) 0.0025(10) -0.0089(10) -0.0085(10)
C14 0.0328(14) 0.0283(14) 0.0332(15) -0.0011(11) -0.0121(12) -0.0102(11)
C15 0.043(2) 0.0272(15) 0.048(2) 0.0035(14) -0.0123(14) -0.0076(13)
C16 0.034(2) 0.026(2) 0.066(2) -0.0038(14) -0.013(2) 0.0006(13)
C17 0.034(2) 0.038(2) 0.049(2) -0.0107(14) -0.0068(14) -0.0020(13)
C18 0.034(2) 0.037(2) 0.035(2) -0.0057(13) -0.0068(12) -0.0044(12)
N5 0.0279(11) 0.0288(12) 0.0308(12) -0.0038(9) -0.0087(9) -0.0041(9)
O1 0.0344(11) 0.0408(11) 0.0295(10) -0.0026(8) -0.0045(8) -0.0095(9)
C19 0.037(2) 0.0292(14) 0.0253(14) 0.0047(11) -0.0082(12) -0.0041(12)
O2 0.0420(12) 0.0482(12) 0.0296(11) -0.0004(9) -0.0035(9) -0.0148(9)
C20 0.041(2) 0.039(2) 0.0263(14) -0.0008(12) -0.0086(12) -0.0008(13)
C21 0.059(2) 0.047(2) 0.032(2) -0.0005(14) -0.011(2) -0.014(2)
C22 0.072(3) 0.056(2) 0.048(2) -0.010(2) -0.022(2) -0.011(2)
C23 0.071(3) 0.073(3) 0.042(2) -0.021(2) -0.017(2) 0.002(2)
C24 0.054(2) 0.083(3) 0.031(2) -0.005(2) 0.000(2) -0.006(2)
C25 0.039(2) 0.053(2) 0.032(2) 0.0009(13) -0.0084(13) -0.0034(14)
O3 0.0400(12) 0.069(2) 0.0342(11) 0.0125(10) -0.0083(9) -0.0158(11)
C26 0.034(2) 0.072(2) 0.031(2) 0.004(2) -0.0011(13) -0.009(2)
O4 0.0424(13) 0.075(2) 0.058(2) -0.0010(13) -0.0105(12) -0.0011(13)
C27 0.035(2) 0.077(2) 0.033(2) 0.004(2) -0.0005(13) -0.013(2)
C28 0.046(2) 0.087(3) 0.054(2) 0.010(2) -0.011(2) -0.022(2)
C29 0.067(3) 0.082(3) 0.064(3) 0.014(2) -0.003(2) -0.023(2)
C30 0.067(3) 0.092(3) 0.053(2) -0.013(2) 0.009(2) -0.037(3)
C31 0.060(2) 0.107(4) 0.040(2) -0.010(2) -0.006(2) -0.025(2)
C32 0.046(2) 0.085(3) 0.033(2) -0.003(2) -0.0047(15) -0.015(2)

loop_
_atom_site_label
_atom_site_type_symbol
_atom_site_fract_x
_atom_site_fract_y
_atom_site_fract_z
_atom_site_U_iso_or_equiv
_atom_site_thermal_displace_type
_atom_site_occupancy
_atom_site_calc_flag
_atom_site_refinement_flags
_atom_site_disorder_group
Cu Cu 0.51715(4) 0.50405(3) 0.32663(2) 0.02716(15) Uani 1 d . .
N1 N 0.4588(3) 0.7319(3) 0.31439(12) 0.0320(5) Uani 1 d . .
C1 C 0.5541(4) 0.7963(4) 0.2593(2) 0.0408(7) Uani 1 d . .
H1 H 0.6290(44) 0.7335(39) 0.2306(18) 0.043(9) Uiso 1 d . .
C2 C 0.5365(5) 0.9501(4) 0.2476(2) 0.0481(8) Uani 1 d . .
H2 H 0.5931(50) 0.9860(44) 0.2130(20) 0.061(11) Uiso 1 d . .
C3 C 0.4173(4) 1.0462(4) 0.2924(2) 0.0462(8) Uani 1 d . .
H3 H 0.4052(48) 1.1602(44) 0.2907(19) 0.060(10) Uiso 1 d . .
C4 C 0.3208(4) 0.9838(3) 0.3480(2) 0.0395(7) Uani 1 d . .
H4 H 0.2439(48) 1.0314(41) 0.3762(19) 0.051(11) Uiso 1 d . .
C5 C 0.3428(3) 0.8252(3) 0.35909(14) 0.0294(6) Uani 1 d . .
N2 N 0.2383(3) 0.7757(3) 0.41725(12) 0.0306(5) Uani 1 d . .
H50 H 0.2149 0.8380 0.4404 0.147(26) Uiso 0.50 d P .
C6 C 0.2673(3) 0.6380(3) 0.44367(14) 0.0267(6) Uani 1 d . .
N3 N 0.3927(3) 0.5153(2) 0.41877(11) 0.0268(5) Uani 1 d . .
C7 C 0.1694(3) 0.5918(3) 0.51111(14) 0.0281(6) Uani 1 d . .
C8 C 0.0318(4) 0.6698(4) 0.5560(2) 0.0346(6) Uani 1 d . .
H8 H -0.0227(42) 0.7708(38) 0.5454(17) 0.043(9) Uiso 1 d . .
C9 C -0.0270(4) 0.5945(4) 0.6182(2) 0.0399(7) Uani 1 d . .
H9 H -0.1159(46) 0.6451(39) 0.6487(18) 0.049(9) Uiso 1 d . .
C10 C 0.0529(4) 0.4461(4) 0.6347(2) 0.0408(7) Uani 1 d . .
H10 H 0.0155(40) 0.3997(35) 0.6784(17) 0.039(8) Uiso 1 d . .
C11 C 0.1920(4) 0.3678(4) 0.58927(15) 0.0352(7) Uani 1 d . .
H11 H 0.2468(37) 0.2736(34) 0.5994(15) 0.025(7) Uiso 1 d . .
C12 C 0.2462(3) 0.4428(3) 0.52669(14) 0.0286(6) Uani 1 d . .
C13 C 0.3837(3) 0.3933(3) 0.46682(13) 0.0267(6) Uani 1 d . .
N4 N 0.4757(3) 0.2573(3) 0.46397(12) 0.0312(5) Uani 1 d . .
H50X H 0.4559 0.1879 0.4906 0.147(26) Uiso 0.50 d P .
C14 C 0.6114(3) 0.2101(3) 0.41047(14) 0.0300(6) Uani 1 d . .
C15 C 0.7150(4) 0.0685(3) 0.4224(2) 0.0387(7) Uani 1 d . .
H15 H 0.6861(42) 0.0142(38) 0.4602(18) 0.044(9) Uiso 1 d . .
C16 C 0.8574(4) 0.0134(4) 0.3740(2) 0.0423(8) Uani 1 d . .
H16 H 0.9218(42) -0.0683(37) 0.3800(16) 0.035(8) Uiso 1 d . .
C17 C 0.8926(4) 0.0976(3) 0.3123(2) 0.0405(7) Uani 1 d . .
H17 H 0.9856(41) 0.0694(34) 0.2801(16) 0.033(8) Uiso 1 d . .
C18 C 0.7859(4) 0.2345(3) 0.3021(2) 0.0355(6) Uani 1 d . .
H18 H 0.8115(42) 0.2885(37) 0.2613(18) 0.041(9) Uiso 1 d . .
N5 N 0.6473(3) 0.2934(2) 0.34933(12) 0.0288(5) Uani 1 d . .
O1 O 0.5951(2) 0.4809(2) 0.22445(10) 0.0346(4) Uani 1 d . .
C19 C 0.4776(4) 0.4249(3) 0.20530(14) 0.0309(6) Uani 1 d . .
O2 O 0.3435(3) 0.4116(2) 0.24496(10) 0.0394(5) Uani 1 d . .
C20 C 0.5112(4) 0.3638(3) 0.13186(15) 0.0359(7) Uani 1 d . .
C21 C 0.4148(5) 0.2610(4) 0.1179(2) 0.0450(8) Uani 1 d . .
H21 H 0.3392(44) 0.2352(38) 0.1499(19) 0.045(10) Uiso 1 d . .
C22 C 0.4423(6) 0.1941(4) 0.0536(2) 0.0572(9) Uani 1 d . .
H22 H 0.3731(61) 0.1234(54) 0.0476(24) 0.090(15) Uiso 1 d . .
C23 C 0.5668(6) 0.2314(5) 0.0013(2) 0.0622(10) Uani 1 d . .
H23 H 0.5778(56) 0.1890(49) -0.0418(24) 0.077(13) Uiso 1 d . .
C24 C 0.6637(5) 0.3350(5) 0.0123(2) 0.0576(10) Uani 1 d . .
H24 H 0.7375(57) 0.3672(48) -0.0206(23) 0.078(14) Uiso 1 d . .
C25 C 0.6343(4) 0.4008(4) 0.0775(2) 0.0421(7) Uani 1 d . .
O3 O 0.7202(3) 0.5197(3) 0.08363(11) 0.0475(6) Uani 1 d . .
C26 C 0.8688(4) 0.4854(4) 0.1118(2) 0.0469(8) Uani 1 d . .
O4 O 0.9373(3) 0.3586(3) 0.12726(14) 0.0598(7) Uani 1 d . .
C27 C 0.9291(4) 0.6288(4) 0.1206(2) 0.0491(8) Uani 1 d . .
C28 C 0.8646(5) 0.7667(5) 0.0883(2) 0.0612(10) Uani 1 d . .
H28 H 0.7834(51) 0.7674(42) 0.0659(20) 0.056(11) Uiso 1 d . .
C29 C 0.9250(6) 0.8951(6) 0.0974(2) 0.0714(12) Uani 1 d . .
H29 H 0.8838(53) 0.9823(47) 0.0802(22) 0.062(12) Uiso 1 d . .
C30 C 1.0499(6) 0.8875(6) 0.1398(2) 0.0691(12) Uani 1 d . .
H30 H 1.0826(44) 0.9720(40) 0.1463(18) 0.045(10) Uiso 1 d . .
C31 C 1.1143(6) 0.7511(6) 0.1720(2) 0.0675(12) Uani 1 d . .
H31 H 1.2000(62) 0.7518(53) 0.1964(24) 0.085(15) Uiso 1 d . .
C32 C 1.0552(5) 0.6211(5) 0.1624(2) 0.0545(9) Uani 1 d . .
H32 H 1.1019(52) 0.5260(46) 0.1820(22) 0.063(12) Uiso 1 d . .

loop_
_atom_type_symbol
_atom_type_description
_atom_type_scat_dispersion_real
_atom_type_scat_dispersion_imag
_atom_type_scat_source
C C 0.0033 0.0016 'International Tables Vol C Tables 4.2.6.8 and 6.1.1.4'
H H 0.0000 0.0000 'International Tables Vol C Tables 4.2.6.8 and 6.1.1.4'
N N 0.0061 0.0033 'International Tables Vol C Tables 4.2.6.8 and 6.1.1.4'
O O 0.0106 0.0060 'International Tables Vol C Tables 4.2.6.8 and 6.1.1.4'
Cu Cu 0.3201 1.2651 'International Tables Vol C Tables 4.2.6.8 and 6.1.1.4'

loop_
_geom_angle_atom_site_label_1
_geom_angle_atom_site_label_2
_geom_angle_atom_site_label_3
_geom_angle
_geom_angle_site_symmetry_1
_geom_angle_site_symmetry_3
_geom_angle_publ_flag
N3 Cu O1 165.86(9) . . ?
N3 Cu N1 90.19(13) . . ?
O1 Cu N1 91.92(12) . . ?
N3 Cu N5 90.79(13) . . ?
O1 Cu N5 91.94(12) . . ?
N1 Cu N5 160.15(10) . . ?
C5 N1 C1 118.3(3) . . ?
C5 N1 Cu 124.9(2) . . ?
C1 N1 Cu 116.6(2) . . ?
C2 C1 N1 122.9(3) . . ?
C1 C2 C3 119.3(3) . . ?
C4 C3 C2 118.7(3) . . ?
C3 C4 C5 120.7(3) . . ?
N1 C5 N2 124.5(2) . . ?
N1 C5 C4 120.1(3) . . ?
N2 C5 C4 115.4(3) . . ?
C6 N2 C5 122.8(2) . . ?
N2 C6 N3 128.4(3) . . ?
N2 C6 C7 122.3(3) . . ?
N3 C6 C7 109.3(2) . . ?
C6 N3 C13 108.3(2) . . ?
C6 N3 Cu 124.8(2) . . ?
C13 N3 Cu 125.5(2) . . ?
C8 C7 C12 121.5(3) . . ?
C8 C7 C6 132.1(3) . . ?
C12 C7 C6 106.4(2) . . ?
C7 C8 C9 117.9(3) . . ?
C10 C9 C8 120.6(3) . . ?
C9 C10 C11 121.3(3) . . ?
C12 C11 C10 117.4(3) . . ?
C11 C12 C7 121.3(3) . . ?
C11 C12 C13 131.6(3) . . ?
C7 C12 C13 107.2(2) . . ?
N4 C13 N3 128.8(3) . . ?
N4 C13 C12 122.5(2) . . ?
N3 C13 C12 108.7(2) . . ?
C13 N4 C14 123.8(2) . . ?
N5 C14 N4 124.2(2) . . ?
N5 C14 C15 120.1(3) . . ?
N4 C14 C15 115.6(3) . . ?
C16 C15 C14 120.4(3) . . ?
C15 C16 C17 119.2(3) . . ?
C18 C17 C16 118.5(3) . . ?
N5 C18 C17 123.7(3) . . ?
C18 N5 C14 118.0(2) . . ?
C18 N5 Cu 117.1(2) . . ?
C14 N5 Cu 124.8(2) . . ?
C19 O1 Cu 103.0(2) . . ?
O2 C19 O1 123.0(3) . . ?
O2 C19 C20 119.2(3) . . ?
O1 C19 C20 117.7(3) . . ?
C25 C20 C21 117.2(3) . . ?
C25 C20 C19 124.6(3) . . ?
C21 C20 C19 118.2(3) . . ?
C22 C21 C20 122.1(4) . . ?
C23 C22 C21 119.2(4) . . ?
C22 C23 C24 120.7(4) . . ?
C23 C24 C25 119.1(4) . . ?
C20 C25 C24 121.6(3) . . ?
C20 C25 O3 120.9(3) . . ?
C24 C25 O3 117.2(3) . . ?
C26 O3 C25 118.4(3) . . ?
O4 C26 O3 123.8(3) . . ?
O4 C26 C27 126.2(3) . . ?
O3 C26 C27 110.0(3) . . ?
C28 C27 C32 119.5(4) . . ?
C28 C27 C26 122.4(3) . . ?
C32 C27 C26 118.2(3) . . ?
C29 C28 C27 120.4(4) . . ?
C28 C29 C30 120.1(5) . . ?
C31 C30 C29 119.8(5) . . ?
C30 C31 C32 120.4(4) . . ?
C27 C32 C31 120.0(4) . . ?

loop_
_geom_bond_atom_site_label_1
_geom_bond_atom_site_label_2
_geom_bond_distance
_geom_bond_site_symmetry_2
_geom_bond_publ_flag
Cu N3 1.881(3) . ?
Cu O1 1.973(3) . ?
Cu N1 2.003(3) . ?
Cu N5 2.014(3) . ?
N1 C5 1.349(4) . ?
N1 C1 1.365(4) . ?
C1 C2 1.362(5) . ?
C2 C3 1.375(5) . ?
C3 C4 1.368(5) . ?
C4 C5 1.401(4) . ?
C5 N2 1.386(4) . ?
N2 C6 1.290(4) . ?
C6 N3 1.381(4) . ?
C6 C7 1.479(4) . ?
N3 C13 1.384(4) . ?
C7 C8 1.379(4) . ?
C7 C12 1.384(4) . ?
C8 C9 1.391(5) . ?
C9 C10 1.390(5) . ?
C10 C11 1.393(5) . ?
C11 C12 1.384(4) . ?
C12 C13 1.479(4) . ?
C13 N4 1.287(4) . ?
N4 C14 1.387(4) . ?
C14 N5 1.367(4) . ?
C14 C15 1.391(4) . ?
C15 C16 1.377(5) . ?
C16 C17 1.378(5) . ?
C17 C18 1.364(5) . ?
C18 N5 1.354(4) . ?
O1 C19 1.277(3) . ?
C19 O2 1.234(4) . ?
C19 C20 1.515(4) . ?
C20 C25 1.386(4) . ?
C20 C21 1.389(5) . ?
C21 C22 1.381(5) . ?
C22 C23 1.370(6) . ?
C23 C24 1.382(6) . ?
C24 C25 1.390(5) . ?
C25 O3 1.408(4) . ?
O3 C26 1.363(4) . ?
C26 O4 1.194(4) . ?
C26 C27 1.498(5) . ?
C27 C28 1.382(6) . ?
C27 C32 1.386(5) . ?
C28 C29 1.375(6) . ?
C29 C30 1.387(6) . ?
C30 C31 1.370(7) . ?
C31 C32 1.384(6) . ?
